data_4084548
loop_
_publ_author_name
'Hameury, Sophie'
'de Fr\'emont, Pierre'
'Breuil, Pierre-Alain R.'
'Olivier-Bourbigou, H\'el\`ene'
'Braunstein, Pierre'

_publ_section_title
;
 Bis(ether-functionalized NHC) Nickel(II)
 Complexes,TranstoCisIsomerization Triggered by Water Coordination, and
 Catalytic Ethylene Oligomerization
;
_journal_issue 11
_journal_name_full Organometallics
_journal_page_first 2183
_journal_paper_doi 10.1021/om5008506
_journal_volume 34
_journal_year 2015
_chemical_formula_moiety 'C36 H52 Br2 N4 Ni O2'
_chemical_formula_sum 'C36 H52 Br2 N4 Ni O2'
_chemical_formula_weight 791.35
_chemical_name_common '[NiBr2{ImDiPP(EtOMe)}2]'
_space_group_IT_number 29
_symmetry_cell_setting orthorhombic
_symmetry_Int_Tables_number 29
_symmetry_space_group_name_Hall 'P 2c -2ac'
_symmetry_space_group_name_H-M 'P c a 21'
_atom_sites_solution_hydrogens geom
_atom_sites_solution_primary direct
_atom_sites_solution_secondary difmap
_audit_creation_method SHELXL-97
_cell_angle_alpha 90.00
_cell_angle_beta 90.00
_cell_angle_gamma 90.00
_cell_formula_units_Z 4
_cell_length_a 28.4313(3)
_cell_length_b 8.03580(10)
_cell_length_c 16.2437(2)
_cell_measurement_reflns_used 103095
_cell_measurement_temperature 173(2)
_cell_measurement_theta_max 27.485
_cell_measurement_theta_min 0.998
_cell_volume 3711.17(8)
_computing_cell_refinement 'HKL Scalepack (Otwinowski & Minor 1997)'
_computing_data_collection 'Collect (Bruker AXS BV, 1997-2004)'
_computing_data_reduction 'HKL Denzo and Scalepack (Otwinowski & Minor 1997)'
_computing_molecular_graphics 'Ortep-3 for Windows (Farrugia, 1997)'
_computing_publication_material 'WinGX publication routines (Farrugia, 1999)'
_computing_structure_refinement 'SHELXL-97 (Sheldrick, 2008)'
_computing_structure_solution 'Sir 97'
_diffrn_ambient_temperature 173(2)
_diffrn_detector_area_resol_mean 9
_diffrn_measured_fraction_theta_full 1.000
_diffrn_measured_fraction_theta_max 1.000
_diffrn_measurement_device_type KappaCCD
_diffrn_measurement_method 'CCD rotation images, thick slices'
_diffrn_radiation_monochromator graphite
_diffrn_radiation_probe x-ray
_diffrn_radiation_type MoK\a
_diffrn_radiation_wavelength 0.71073
_diffrn_reflns_av_R_equivalents 0.0713
_diffrn_reflns_av_unetI/netI 0.0354
_diffrn_reflns_limit_h_max 35
_diffrn_reflns_limit_h_min -35
_diffrn_reflns_limit_k_max 9
_diffrn_reflns_limit_k_min -9
_diffrn_reflns_limit_l_max 19
_diffrn_reflns_limit_l_min -20
_diffrn_reflns_number 69308
_diffrn_reflns_theta_full 26.00
_diffrn_reflns_theta_max 26.00
_diffrn_reflns_theta_min 1.43
_diffrn_source 'fine-focus sealed tube'
_exptl_absorpt_coefficient_mu 2.712
_exptl_absorpt_correction_T_max 0.5047
_exptl_absorpt_correction_T_min 0.4189
_exptl_absorpt_correction_type multi-scan
_exptl_absorpt_process_details
;
[c.f. r.h. blessing, acta cryst. (1995), a51, 33-38]
;
_exptl_crystal_colour Orange
_exptl_crystal_density_diffrn 1.416
_exptl_crystal_density_method 'not measured'
_exptl_crystal_description Prism
_exptl_crystal_F_000 1640
_exptl_crystal_recrystallization_method 'THF - Pentane'
_exptl_crystal_size_max 0.26
_exptl_crystal_size_mid 0.20
_exptl_crystal_size_min 0.16
_refine_diff_density_max 0.736
_refine_diff_density_min -1.416
_refine_diff_density_rms 0.285
_refine_ls_abs_structure_details 'Flack H D (1983), Acta Cryst. A39, 876-881'
_refine_ls_abs_structure_Flack 0.413(17)
_refine_ls_extinction_method none
_refine_ls_goodness_of_fit_ref 1.137
_refine_ls_hydrogen_treatment constr
_refine_ls_matrix_type full
_refine_ls_number_parameters 417
_refine_ls_number_reflns 7156
_refine_ls_number_restraints 1
_refine_ls_restrained_S_all 1.136
_refine_ls_R_factor_all 0.0750
_refine_ls_R_factor_gt 0.0630
_refine_ls_shift/su_max 0.001
_refine_ls_shift/su_mean 0.000
_refine_ls_structure_factor_coef Fsqd
_refine_ls_weighting_details 'calc w=1/[\s^2^(Fo^2^)+(0.1269P)^2^+5.9138P] where P=(Fo^2^+2Fc^2^)/3'
_refine_ls_weighting_scheme calc
_refine_ls_wR_factor_gt 0.1824
_refine_ls_wR_factor_ref 0.1949
_reflns_number_gt 6446
_reflns_number_total 7156
_reflns_threshold_expression >2sigma(I)
_cod_data_source_file om5008506_si_002.cif
_cod_data_source_block compound_8
_cod_depositor_comments 'Adding full bibliography for 4084545--4084559.cif.'
_cod_database_code 4084548

loop_
_symmetry_equiv_pos_as_xyz
'x, y, z'
'-x, -y, z+1/2'
'-x+1/2, y, z+1/2'
'x+1/2, -y, z'

loop_
_atom_site_label
_atom_site_type_symbol
_atom_site_fract_x
_atom_site_fract_y
_atom_site_fract_z
_atom_site_U_iso_or_equiv
_atom_site_adp_type
_atom_site_occupancy
_atom_site_symmetry_multiplicity
_atom_site_calc_flag
_atom_site_refinement_flags
Br1 Br 0.08130(3) 0.58084(11) 0.60451(6) 0.0442(2) Uani 1 1 d .
Br2 Br 0.16951(3) 0.87250(11) 0.79006(6) 0.0446(2) Uani 1 1 d .
Ni1 Ni 0.12533(3) 0.72645(9) 0.69787(6) 0.01849(19) Uani 1 1 d .
O1 O 0.1558(2) 0.3496(9) 0.9339(4) 0.0483(16) Uani 1 1 d .
O2 O 0.0938(2) 1.0707(9) 0.4698(4) 0.0474(16) Uani 1 1 d .
N1 N 0.2134(2) 0.5315(7) 0.6652(4) 0.0233(12) Uani 1 1 d .
N2 N 0.1661(2) 0.4163(8) 0.7512(4) 0.0241(13) Uani 1 1 d .
N3 N 0.0859(2) 1.0436(8) 0.6523(4) 0.0262(14) Uani 1 1 d .
N4 N 0.03873(19) 0.9241(7) 0.7335(4) 0.0198(12) Uani 1 1 d .
C1 C 0.1699(2) 0.5513(8) 0.7023(5) 0.0226(13) Uani 1 1 d .
C2 C 0.2062(3) 0.3168(9) 0.7490(5) 0.0281(15) Uani 1 1 d .
H2 H 0.2116 0.2204 0.7792 0.034 Uiso 1 1 calc R
C3 C 0.2347(3) 0.3863(9) 0.6959(5) 0.0320(16) Uani 1 1 d .
H3 H 0.2641 0.3462 0.6808 0.038 Uiso 1 1 calc R
C4 C 0.1243(3) 0.3828(11) 0.8018(6) 0.0381(19) Uani 1 1 d .
H4A H 0.0970 0.4284 0.7740 0.046 Uiso 1 1 calc R
H4B H 0.1200 0.2633 0.8055 0.046 Uiso 1 1 calc R
C5 C 0.1262(3) 0.4506(11) 0.8844(6) 0.039(2) Uani 1 1 d .
H5A H 0.1383 0.5634 0.8828 0.047 Uiso 1 1 calc R
H5B H 0.0948 0.4538 0.9079 0.047 Uiso 1 1 calc R
C6 C 0.1620(4) 0.428(2) 1.0144(7) 0.078(4) Uani 1 1 d .
H6A H 0.1743 0.3476 1.0526 0.117 Uiso 1 1 calc R
H6B H 0.1322 0.4678 1.0339 0.117 Uiso 1 1 calc R
H6C H 0.1835 0.5193 1.0096 0.117 Uiso 1 1 calc R
C7 C 0.2313(2) 0.6390(8) 0.6021(5) 0.0253(14) Uani 1 1 d .
C8 C 0.2177(3) 0.6098(10) 0.5207(4) 0.0284(16) Uani 1 1 d .
C9 C 0.2341(3) 0.7219(12) 0.4622(5) 0.041(2) Uani 1 1 d .
H9 H 0.2242 0.7106 0.4079 0.049 Uiso 1 1 calc R
C10 C 0.2644(3) 0.8479(12) 0.4817(6) 0.048(2) Uani 1 1 d .
H10 H 0.2747 0.9199 0.4407 0.058 Uiso 1 1 calc R
C11 C 0.2798(3) 0.8700(9) 0.5618(6) 0.0351(19) Uani 1 1 d .
H11 H 0.3010 0.9548 0.5735 0.042 Uiso 1 1 calc R
C12 C 0.2640(2) 0.7667(9) 0.6253(5) 0.0255(15) Uani 1 1 d .
C13 C 0.1886(3) 0.4628(13) 0.4959(6) 0.045(2) Uani 1 1 d .
H13 H 0.1700 0.4293 0.5438 0.054 Uiso 1 1 calc R
C14 C 0.2212(4) 0.3131(15) 0.4725(8) 0.062(3) Uani 1 1 d .
H14A H 0.2023 0.2225 0.4526 0.093 Uiso 1 1 calc R
H14B H 0.2384 0.2778 0.5202 0.093 Uiso 1 1 calc R
H14C H 0.2428 0.3470 0.4303 0.093 Uiso 1 1 calc R
C15 C 0.1545(4) 0.4926(17) 0.4245(6) 0.060(3) Uani 1 1 d .
H15A H 0.1361 0.3941 0.4153 0.090 Uiso 1 1 calc R
H15B H 0.1719 0.5189 0.3756 0.090 Uiso 1 1 calc R
H15C H 0.1339 0.5836 0.4378 0.090 Uiso 1 1 calc R
C16 C 0.2857(2) 0.7808(9) 0.7095(5) 0.0319(17) Uani 1 1 d .
H16 H 0.2654 0.7204 0.7481 0.038 Uiso 1 1 calc R
C17 C 0.2903(3) 0.9613(11) 0.7408(7) 0.043(2) Uani 1 1 d .
H17A H 0.2930 0.9610 0.7997 0.064 Uiso 1 1 calc R
H17B H 0.2629 1.0235 0.7251 0.064 Uiso 1 1 calc R
H17C H 0.3177 1.0116 0.7171 0.064 Uiso 1 1 calc R
C18 C 0.3341(3) 0.6956(12) 0.7097(6) 0.045(2) Uani 1 1 d .
H18A H 0.3500 0.7198 0.7604 0.068 Uiso 1 1 calc R
H18B H 0.3524 0.7363 0.6643 0.068 Uiso 1 1 calc R
H18C H 0.3300 0.5775 0.7044 0.068 Uiso 1 1 calc R
C19 C 0.0810(2) 0.9020(8) 0.6939(5) 0.0202(13) Uani 1 1 d .
C20 C 0.0196(3) 1.0781(9) 0.7136(5) 0.0292(16) Uani 1 1 d .
H20 H -0.0082 1.1231 0.7340 0.035 Uiso 1 1 calc R
C21 C 0.0490(3) 1.1496(9) 0.6593(5) 0.0312(17) Uani 1 1 d .
H21 H 0.0448 1.2504 0.6321 0.037 Uiso 1 1 calc R
C22 C 0.1275(3) 1.0786(10) 0.5998(6) 0.0367(19) Uani 1 1 d .
H22A H 0.1293 1.1977 0.5904 0.044 Uiso 1 1 calc R
H22B H 0.1556 1.0456 0.6293 0.044 Uiso 1 1 calc R
C23 C 0.1270(3) 0.9930(11) 0.5190(6) 0.041(2) Uani 1 1 d .
H23A H 0.1578 0.9997 0.4934 0.049 Uiso 1 1 calc R
H23B H 0.1190 0.8766 0.5261 0.049 Uiso 1 1 calc R
C24 C 0.0919(4) 1.0035(18) 0.3901(6) 0.063(3) Uani 1 1 d .
H24A H 0.0820 1.0879 0.3520 0.094 Uiso 1 1 calc R
H24B H 0.0699 0.9129 0.3890 0.094 Uiso 1 1 calc R
H24C H 0.1225 0.9636 0.3747 0.094 Uiso 1 1 calc R
C25 C 0.0185(2) 0.8104(8) 0.7927(5) 0.0226(13) Uani 1 1 d .
C26 C 0.0314(3) 0.8219(10) 0.8762(5) 0.0311(17) Uani 1 1 d .
C27 C 0.0117(3) 0.7058(14) 0.9308(6) 0.046(2) Uani 1 1 d .
H27 H 0.0196 0.7096 0.9863 0.055 Uiso 1 1 calc R
C28 C -0.0188(3) 0.5883(11) 0.9037(6) 0.043(2) Uani 1 1 d .
H28 H -0.0305 0.5106 0.9409 0.051 Uiso 1 1 calc R
C29 C -0.0331(3) 0.5808(10) 0.8222(6) 0.039(2) Uani 1 1 d .
H29 H -0.0549 0.5012 0.8059 0.047 Uiso 1 1 calc R
C30 C -0.0147(2) 0.6927(9) 0.7639(5) 0.0266(15) Uani 1 1 d .
C31 C -0.0335(2) 0.6954(9) 0.6764(4) 0.0272(16) Uani 1 1 d .
H31 H -0.0105 0.7517 0.6413 0.033 Uiso 1 1 calc R
C32 C -0.0796(3) 0.7932(11) 0.6732(6) 0.041(2) Uani 1 1 d .
H32A H -0.0907 0.7976 0.6175 0.061 Uiso 1 1 calc R
H32B H -0.0744 0.9043 0.6931 0.061 Uiso 1 1 calc R
H32C H -0.1027 0.7393 0.7072 0.061 Uiso 1 1 calc R
C33 C -0.0423(3) 0.5181(11) 0.6413(7) 0.046(2) Uani 1 1 d .
H33A H -0.0579 0.5267 0.5891 0.070 Uiso 1 1 calc R
H33B H -0.0616 0.4562 0.6788 0.070 Uiso 1 1 calc R
H33C H -0.0127 0.4621 0.6342 0.070 Uiso 1 1 calc R
C34 C 0.0627(3) 0.9675(11) 0.9073(5) 0.0355(18) Uani 1 1 d .
H34 H 0.0820 1.0054 0.8610 0.043 Uiso 1 1 calc R
C35 C 0.0965(3) 0.9130(14) 0.9776(6) 0.049(2) Uani 1 1 d .
H35A H 0.1123 0.8122 0.9621 0.074 Uiso 1 1 calc R
H35B H 0.0787 0.8942 1.0270 0.074 Uiso 1 1 calc R
H35C H 0.1193 0.9989 0.9872 0.074 Uiso 1 1 calc R
C36 C 0.0329(4) 1.1118(13) 0.9350(7) 0.058(3) Uani 1 1 d .
H36A H 0.0116 1.1426 0.8918 0.087 Uiso 1 1 calc R
H36B H 0.0528 1.2046 0.9481 0.087 Uiso 1 1 calc R
H36C H 0.0153 1.0804 0.9830 0.087 Uiso 1 1 calc R

loop_
_atom_site_aniso_label
_atom_site_aniso_U_11
_atom_site_aniso_U_22
_atom_site_aniso_U_33
_atom_site_aniso_U_23
_atom_site_aniso_U_13
_atom_site_aniso_U_12
Br1 0.0420(5) 0.0417(5) 0.0489(5) -0.0056(4) -0.0007(4) -0.0049(3)
Br2 0.0413(5) 0.0449(5) 0.0475(5) -0.0052(4) -0.0026(4) -0.0024(3)
Ni1 0.0177(3) 0.0196(4) 0.0182(4) 0.0016(4) 0.0027(3) -0.0010(3)
O1 0.050(4) 0.065(4) 0.030(3) -0.003(3) 0.001(3) -0.004(3)
O2 0.036(3) 0.067(4) 0.039(4) -0.001(3) 0.000(3) 0.012(3)
N1 0.025(3) 0.023(3) 0.023(3) -0.002(2) 0.005(2) 0.002(2)
N2 0.030(3) 0.026(3) 0.016(3) 0.006(2) 0.011(2) 0.001(2)
N3 0.028(3) 0.022(3) 0.029(4) 0.009(3) -0.006(3) -0.009(2)
N4 0.015(3) 0.023(3) 0.021(3) 0.005(2) 0.005(2) 0.005(2)
C1 0.022(3) 0.024(3) 0.022(3) -0.006(3) -0.001(3) -0.005(2)
C2 0.033(4) 0.022(3) 0.029(4) 0.004(3) 0.000(3) 0.007(3)
C3 0.036(4) 0.028(3) 0.032(4) 0.001(3) 0.004(4) 0.014(3)
C4 0.034(4) 0.038(4) 0.041(5) 0.012(4) 0.002(4) -0.004(3)
C5 0.039(5) 0.041(5) 0.037(5) 0.004(4) 0.021(4) -0.010(4)
C6 0.031(5) 0.168(14) 0.035(6) -0.008(7) 0.003(4) -0.027(7)
C7 0.024(3) 0.022(3) 0.030(4) 0.007(3) 0.013(3) 0.006(3)
C8 0.021(3) 0.047(4) 0.018(4) 0.003(3) 0.007(3) 0.008(3)
C9 0.036(4) 0.059(6) 0.028(5) 0.021(4) 0.009(3) 0.004(4)
C10 0.047(5) 0.058(6) 0.040(5) 0.023(4) 0.028(4) 0.013(4)
C11 0.030(4) 0.026(4) 0.049(5) 0.008(4) 0.013(4) -0.005(3)
C12 0.020(3) 0.026(3) 0.030(4) 0.006(3) 0.012(3) 0.009(3)
C13 0.045(5) 0.056(5) 0.035(5) 0.006(4) 0.019(4) 0.005(4)
C14 0.063(7) 0.060(6) 0.063(7) -0.009(6) 0.013(6) 0.003(5)
C15 0.056(6) 0.097(9) 0.027(5) 0.002(5) -0.009(4) -0.022(6)
C16 0.025(3) 0.030(4) 0.040(5) 0.003(3) 0.011(3) -0.002(3)
C17 0.029(4) 0.039(5) 0.060(6) -0.006(4) 0.007(4) -0.007(4)
C18 0.034(4) 0.052(5) 0.050(6) 0.007(4) -0.005(4) 0.010(4)
C19 0.023(3) 0.025(3) 0.013(3) 0.002(3) 0.006(3) -0.004(2)
C20 0.035(4) 0.023(3) 0.030(4) 0.001(3) -0.001(3) 0.008(3)
C21 0.034(4) 0.017(3) 0.042(5) 0.007(3) -0.005(3) -0.002(3)
C22 0.032(4) 0.033(4) 0.045(5) 0.018(4) 0.012(4) -0.006(3)
C23 0.027(4) 0.045(5) 0.051(6) 0.023(4) 0.006(4) 0.000(3)
C24 0.051(6) 0.104(9) 0.034(6) -0.010(6) -0.003(5) 0.019(6)
C25 0.022(3) 0.024(3) 0.022(3) 0.006(3) 0.009(3) 0.004(2)
C26 0.022(3) 0.032(4) 0.040(5) 0.006(4) 0.007(3) 0.003(3)
C27 0.034(4) 0.075(7) 0.029(4) 0.015(5) 0.006(4) 0.008(4)
C28 0.036(4) 0.042(5) 0.051(6) 0.024(4) 0.012(4) -0.004(4)
C29 0.031(4) 0.038(4) 0.049(5) 0.012(4) 0.017(4) -0.003(3)
C30 0.020(3) 0.022(3) 0.038(4) 0.002(3) 0.007(3) 0.000(3)
C31 0.025(3) 0.032(4) 0.024(4) -0.004(3) 0.001(3) 0.001(3)
C32 0.043(5) 0.036(4) 0.043(5) -0.001(4) -0.009(4) 0.003(4)
C33 0.028(4) 0.035(4) 0.077(7) -0.015(4) 0.001(4) -0.003(3)
C34 0.035(4) 0.048(5) 0.024(4) -0.009(4) -0.010(3) 0.003(4)
C35 0.041(5) 0.066(6) 0.040(5) -0.014(5) -0.009(4) 0.014(4)
C36 0.064(7) 0.050(6) 0.060(7) -0.015(5) -0.015(5) 0.014(5)

loop_
_atom_type_symbol
_atom_type_description
_atom_type_scat_dispersion_real
_atom_type_scat_dispersion_imag
_atom_type_scat_source
C C 0.0033 0.0016 'International Tables Vol C Tables 4.2.6.8 and 6.1.1.4'
H H 0.0000 0.0000 'International Tables Vol C Tables 4.2.6.8 and 6.1.1.4'
Br Br -0.2901 2.4595 'International Tables Vol C Tables 4.2.6.8 and 6.1.1.4'
N N 0.0061 0.0033 'International Tables Vol C Tables 4.2.6.8 and 6.1.1.4'
Ni Ni 0.3393 1.1124 'International Tables Vol C Tables 4.2.6.8 and 6.1.1.4'
O O 0.0106 0.0060 'International Tables Vol C Tables 4.2.6.8 and 6.1.1.4'

loop_
_geom_angle_atom_site_label_1
_geom_angle_atom_site_label_2
_geom_angle_atom_site_label_3
_geom_angle
C19 Ni1 C1 179.7(4)
C19 Ni1 Br2 90.3(2)
C1 Ni1 Br2 89.4(2)
C19 Ni1 Br1 89.7(2)
C1 Ni1 Br1 90.6(2)
Br2 Ni1 Br1 179.55(6)
C5 O1 C6 109.4(9)
C23 O2 C24 112.6(8)
C1 N1 C3 109.0(6)
C1 N1 C7 123.9(6)
C3 N1 C7 126.9(6)
C1 N2 C2 112.4(6)
C1 N2 C4 122.7(6)
C2 N2 C4 124.8(6)
C19 N3 C21 114.4(6)
C19 N3 C22 122.5(6)
C21 N3 C22 123.0(6)
C19 N4 C20 110.3(6)
C19 N4 C25 125.4(5)
C20 N4 C25 124.1(6)
N2 C1 N1 103.6(6)
N2 C1 Ni1 124.5(5)
N1 C1 Ni1 131.8(5)
C3 C2 N2 106.2(6)
C3 C2 H2 126.9
N2 C2 H2 126.9
C2 C3 N1 108.8(6)
C2 C3 H3 125.6
N1 C3 H3 125.6
C5 C4 N2 114.7(7)
C5 C4 H4A 108.6
N2 C4 H4A 108.6
C5 C4 H4B 108.6
N2 C4 H4B 108.6
H4A C4 H4B 107.6
O1 C5 C4 109.3(7)
O1 C5 H5A 109.8
C4 C5 H5A 109.8
O1 C5 H5B 109.8
C4 C5 H5B 109.8
H5A C5 H5B 108.3
O1 C6 H6A 109.5
O1 C6 H6B 109.5
H6A C6 H6B 109.5
O1 C6 H6C 109.5
H6A C6 H6C 109.5
H6B C6 H6C 109.5
C8 C7 N1 118.5(7)
C8 C7 C12 123.2(7)
N1 C7 C12 118.2(7)
C9 C8 C7 116.4(8)
C9 C8 C13 120.8(8)
C7 C8 C13 122.7(7)
C10 C9 C8 122.2(8)
C10 C9 H9 118.9
C8 C9 H9 118.9
C9 C10 C11 120.8(8)
C9 C10 H10 119.6
C11 C10 H10 119.6
C10 C11 C12 121.1(8)
C10 C11 H11 119.5
C12 C11 H11 119.5
C11 C12 C7 116.0(7)
C11 C12 C16 119.7(7)
C7 C12 C16 123.9(6)
C8 C13 C15 115.5(9)
C8 C13 C14 110.2(8)
C15 C13 C14 108.1(9)
C8 C13 H13 107.6
C15 C13 H13 107.6
C14 C13 H13 107.6
C13 C14 H14A 109.5
C13 C14 H14B 109.5
H14A C14 H14B 109.5
C13 C14 H14C 109.5
H14A C14 H14C 109.5
H14B C14 H14C 109.5
C13 C15 H15A 109.5
C13 C15 H15B 109.5
H15A C15 H15B 109.5
C13 C15 H15C 109.5
H15A C15 H15C 109.5
H15B C15 H15C 109.5
C12 C16 C18 109.5(7)
C12 C16 C17 113.9(7)
C18 C16 C17 110.0(7)
C12 C16 H16 107.7
C18 C16 H16 107.7
C17 C16 H16 107.7
C16 C17 H17A 109.5
C16 C17 H17B 109.5
H17A C17 H17B 109.5
C16 C17 H17C 109.5
H17A C17 H17C 109.5
H17B C17 H17C 109.5
C16 C18 H18A 109.5
C16 C18 H18B 109.5
H18A C18 H18B 109.5
C16 C18 H18C 109.5
H18A C18 H18C 109.5
H18B C18 H18C 109.5
N3 C19 N4 102.7(6)
N3 C19 Ni1 125.8(5)
N4 C19 Ni1 131.4(5)
C21 C20 N4 106.9(7)
C21 C20 H20 126.6
N4 C20 H20 126.6
C20 C21 N3 105.5(6)
C20 C21 H21 127.2
N3 C21 H21 127.2
C23 C22 N3 114.4(7)
C23 C22 H22A 108.7
N3 C22 H22A 108.7
C23 C22 H22B 108.7
N3 C22 H22B 108.7
H22A C22 H22B 107.6
O2 C23 C22 107.9(7)
O2 C23 H23A 110.1
C22 C23 H23A 110.1
O2 C23 H23B 110.1
C22 C23 H23B 110.1
H23A C23 H23B 108.4
O2 C24 H24A 109.5
O2 C24 H24B 109.5
H24A C24 H24B 109.5
O2 C24 H24C 109.5
H24A C24 H24C 109.5
H24B C24 H24C 109.5
C26 C25 C30 122.5(7)
C26 C25 N4 119.7(6)
C30 C25 N4 117.9(7)
C27 C26 C25 117.4(8)
C27 C26 C34 121.6(8)
C25 C26 C34 120.8(7)
C28 C27 C26 120.9(9)
C28 C27 H27 119.6
C26 C27 H27 119.6
C27 C28 C29 121.8(8)
C27 C28 H28 119.1
C29 C28 H28 119.1
C28 C29 C30 120.4(8)
C28 C29 H29 119.8
C30 C29 H29 119.8
C29 C30 C25 116.9(8)
C29 C30 C31 120.5(7)
C25 C30 C31 122.4(7)
C30 C31 C32 110.0(6)
C30 C31 C33 112.8(7)
C32 C31 C33 108.7(6)
C30 C31 H31 108.4
C32 C31 H31 108.4
C33 C31 H31 108.4
C31 C32 H32A 109.5
C31 C32 H32B 109.5
H32A C32 H32B 109.5
C31 C32 H32C 109.5
H32A C32 H32C 109.5
H32B C32 H32C 109.5
C31 C33 H33A 109.5
C31 C33 H33B 109.5
H33A C33 H33B 109.5
C31 C33 H33C 109.5
H33A C33 H33C 109.5
H33B C33 H33C 109.5
C36 C34 C26 110.9(7)
C36 C34 C35 110.1(7)
C26 C34 C35 112.3(8)
C36 C34 H34 107.8
C26 C34 H34 107.8
C35 C34 H34 107.8
C34 C35 H35A 109.5
C34 C35 H35B 109.5
H35A C35 H35B 109.5
C34 C35 H35C 109.5
H35A C35 H35C 109.5
H35B C35 H35C 109.5
C34 C36 H36A 109.5
C34 C36 H36B 109.5
H36A C36 H36B 109.5
C34 C36 H36C 109.5
H36A C36 H36C 109.5
H36B C36 H36C 109.5

loop_
_geom_bond_atom_site_label_1
_geom_bond_atom_site_label_2
_geom_bond_distance
Br1 Ni1 2.2882(12)
Br2 Ni1 2.2798(12)
Ni1 C19 1.894(7)
Ni1 C1 1.895(7)
O1 C5 1.419(12)
O1 C6 1.461(14)
O2 C23 1.386(11)
O2 C24 1.404(12)
N1 C1 1.385(9)
N1 C3 1.405(9)
N1 C7 1.435(9)
N2 C1 1.349(10)
N2 C2 1.392(9)
N2 C4 1.471(10)
N3 C19 1.330(9)
N3 C21 1.357(10)
N3 C22 1.485(10)
N4 C19 1.374(8)
N4 C20 1.391(9)
N4 C25 1.446(9)
C2 C3 1.308(11)
C2 H2 0.9300
C3 H3 0.9300
C4 C5 1.450(13)
C4 H4A 0.9700
C4 H4B 0.9700
C5 H5A 0.9700
C5 H5B 0.9700
C6 H6A 0.9600
C6 H6B 0.9600
C6 H6C 0.9600
C7 C8 1.397(11)
C7 C12 1.436(11)
C8 C9 1.390(11)
C8 C13 1.497(13)
C9 C10 1.366(14)
C9 H9 0.9300
C10 C11 1.384(14)
C10 H10 0.9300
C11 C12 1.398(11)
C11 H11 0.9300
C12 C16 1.504(11)
C13 C15 1.532(14)
C13 C14 1.565(14)
C13 H13 0.9800
C14 H14A 0.9600
C14 H14B 0.9600
C14 H14C 0.9600
C15 H15A 0.9600
C15 H15B 0.9600
C15 H15C 0.9600
C16 C18 1.537(10)
C16 C17 1.542(12)
C16 H16 0.9800
C17 H17A 0.9600
C17 H17B 0.9600
C17 H17C 0.9600
C18 H18A 0.9600
C18 H18B 0.9600
C18 H18C 0.9600
C20 C21 1.344(11)
C20 H20 0.9300
C21 H21 0.9300
C22 C23 1.482(14)
C22 H22A 0.9700
C22 H22B 0.9700
C23 H23A 0.9700
C23 H23B 0.9700
C24 H24A 0.9600
C24 H24B 0.9600
C24 H24C 0.9600
C25 C26 1.408(11)
C25 C30 1.415(10)
C26 C27 1.404(12)
C26 C34 1.554(12)
C27 C28 1.356(14)
C27 H27 0.9300
C28 C29 1.387(14)
C28 H28 0.9300
C29 C30 1.407(11)
C29 H29 0.9300
C30 C31 1.517(11)
C31 C32 1.529(10)
C31 C33 1.555(11)
C31 H31 0.9800
C32 H32A 0.9600
C32 H32B 0.9600
C32 H32C 0.9600
C33 H33A 0.9600
C33 H33B 0.9600
C33 H33C 0.9600
C34 C36 1.504(13)
C34 C35 1.556(12)
C34 H34 0.9800
C35 H35A 0.9600
C35 H35B 0.9600
C35 H35C 0.9600
C36 H36A 0.9600
C36 H36B 0.9600
C36 H36C 0.9600

loop_
_geom_torsion_atom_site_label_1
_geom_torsion_atom_site_label_2
_geom_torsion_atom_site_label_3
_geom_torsion_atom_site_label_4
_geom_torsion
C2 N2 C1 N1 2.6(8)
C4 N2 C1 N1 -178.6(7)
C2 N2 C1 Ni1 -173.2(5)
C4 N2 C1 Ni1 5.6(11)
C3 N1 C1 N2 -1.8(8)
C7 N1 C1 N2 174.5(6)
C3 N1 C1 Ni1 173.6(6)
C7 N1 C1 Ni1 -10.1(11)
C19 Ni1 C1 N2 94(87)
Br2 Ni1 C1 N2 95.4(6)
Br1 Ni1 C1 N2 -85.1(6)
C19 Ni1 C1 N1 -80(87)
Br2 Ni1 C1 N1 -79.1(7)
Br1 Ni1 C1 N1 100.4(7)
C1 N2 C2 C3 -2.4(9)
C4 N2 C2 C3 178.7(8)
N2 C2 C3 N1 1.2(9)
C1 N1 C3 C2 0.4(9)
C7 N1 C3 C2 -175.8(7)
C1 N2 C4 C5 -91.0(9)
C2 N2 C4 C5 87.7(10)
C6 O1 C5 C4 173.8(7)
N2 C4 C5 O1 -76.6(8)
C1 N1 C7 C8 -83.4(9)
C3 N1 C7 C8 92.3(9)
C1 N1 C7 C12 99.4(8)
C3 N1 C7 C12 -85.0(9)
N1 C7 C8 C9 177.0(7)
C12 C7 C8 C9 -5.9(11)
N1 C7 C8 C13 -5.3(10)
C12 C7 C8 C13 171.7(6)
C7 C8 C9 C10 4.1(12)
C13 C8 C9 C10 -173.6(8)
C8 C9 C10 C11 -0.5(14)
C9 C10 C11 C12 -1.6(13)
C10 C11 C12 C7 -0.1(11)
C10 C11 C12 C16 172.9(7)
C8 C7 C12 C11 4.0(10)
N1 C7 C12 C11 -178.9(6)
C8 C7 C12 C16 -168.6(6)
N1 C7 C12 C16 8.4(9)
C9 C8 C13 C15 -36.0(11)
C7 C8 C13 C15 146.4(8)
C9 C8 C13 C14 86.9(10)
C7 C8 C13 C14 -90.6(10)
C11 C12 C16 C18 -76.8(9)
C7 C12 C16 C18 95.6(8)
C11 C12 C16 C17 46.9(9)
C7 C12 C16 C17 -140.8(7)
C21 N3 C19 N4 -3.3(9)
C22 N3 C19 N4 179.4(7)
C21 N3 C19 Ni1 179.9(5)
C22 N3 C19 Ni1 2.5(11)
C20 N4 C19 N3 0.6(8)
C25 N4 C19 N3 -174.9(6)
C20 N4 C19 Ni1 177.2(6)
C25 N4 C19 Ni1 1.8(11)
C1 Ni1 C19 N3 79(87)
Br2 Ni1 C19 N3 78.0(7)
Br1 Ni1 C19 N3 -101.5(7)
C1 Ni1 C19 N4 -97(87)
Br2 Ni1 C19 N4 -97.9(7)
Br1 Ni1 C19 N4 82.5(7)
C19 N4 C20 C21 2.2(9)
C25 N4 C20 C21 177.7(7)
N4 C20 C21 N3 -4.0(9)
C19 N3 C21 C20 4.7(9)
C22 N3 C21 C20 -178.0(7)
C19 N3 C22 C23 77.1(10)
C21 N3 C22 C23 -99.9(9)
C24 O2 C23 C22 177.3(8)
N3 C22 C23 O2 73.0(8)
C19 N4 C25 C26 85.6(9)
C20 N4 C25 C26 -89.2(9)
C19 N4 C25 C30 -95.6(8)
C20 N4 C25 C30 89.6(8)
C30 C25 C26 C27 2.9(11)
N4 C25 C26 C27 -178.3(7)
C30 C25 C26 C34 -171.7(6)
N4 C25 C26 C34 7.1(10)
C25 C26 C27 C28 -0.4(12)
C34 C26 C27 C28 174.2(8)
C26 C27 C28 C29 -2.2(14)
C27 C28 C29 C30 2.3(14)
C28 C29 C30 C25 0.1(11)
C28 C29 C30 C31 -174.3(7)
C26 C25 C30 C29 -2.7(10)
N4 C25 C30 C29 178.5(6)
C26 C25 C30 C31 171.5(6)
N4 C25 C30 C31 -7.3(9)
C29 C30 C31 C32 80.0(9)
C25 C30 C31 C32 -94.0(8)
C29 C30 C31 C33 -41.5(9)
C25 C30 C31 C33 144.5(7)
C27 C26 C34 C36 -83.7(10)
C25 C26 C34 C36 90.8(9)
C27 C26 C34 C35 40.0(10)
C25 C26 C34 C35 -145.6(7)
